data_1560165
loop_
_publ_author_name
'Wang, Chi-Hsien'
'Chen, Kai-Jen'
'Wu, Tsung-Huan'
'Chang, Hung-Kai'
'Tsuchido, Yoshitaka'
'Sei, Yoshihisa'
'Chen, Pei-Lin'
'Horie, Masaki'

_publ_section_title
;
 Ring rotation of ferrocene in interlocked molecules in single crystals
;
_journal_issue 11
_journal_name_full 'Chemical Science'
_journal_page_first 3871
_journal_page_last 3875
_journal_paper_doi 10.1039/D0SC06876D
_journal_volume 12
_journal_year 2021
_chemical_formula_moiety 'C19 H22 Fe N, F6 P, C28 H40 O10'
_chemical_formula_sum 'C47 H62 F6 Fe N O10 P'
_chemical_formula_weight 1001.83
_chemical_name_systematic '[N-(4-methylbenzyl)ammoniumethylferrocene hexafluorophosphate][dibenzo[30]crown-10 ether]'
_space_group_crystal_system triclinic
_space_group_IT_number 2
_space_group_name_Hall '-P 1'
_space_group_name_H-M_alt 'P -1'
_symmetry_Int_Tables_number 2
_atom_sites_solution_primary iterative
_audit_creation_date 2019-09-15
_audit_creation_method
;
Olex2 1.2
(compiled 2018.05.29 svn.r3508 for OlexSys, GUI svn.r5506)
;
_audit_update_record
;
2020-09-24 deposited with the CCDC.	2021-01-22 downloaded from the CCDC.
;
_cell_angle_alpha 82.910(2)
_cell_angle_beta 80.543(2)
_cell_angle_gamma 77.861(2)
_cell_formula_units_Z 2
_cell_length_a 11.3611(2)
_cell_length_b 11.5447(3)
_cell_length_c 19.4228(5)
_cell_measurement_reflns_used 8954
_cell_measurement_temperature 333(2)
_cell_measurement_theta_max 70.5820
_cell_measurement_theta_min 2.3130
_cell_volume 2446.24(10)
_computing_cell_refinement 'CrysAlisPro 1.171.40.54a (Rigaku OD, 2019)'
_computing_data_collection 'CrysAlisPro 1.171.40.54a (Rigaku OD, 2019)'
_computing_data_reduction 'CrysAlisPro 1.171.40.54a (Rigaku OD, 2019)'
_computing_molecular_graphics 'Olex2 (Dolomanov et al., 2009)'
_computing_publication_material 'Olex2 (Dolomanov et al., 2009)'
_computing_structure_refinement 'olex2.refine (Bourhis et al., 2015)'
_computing_structure_solution 'olex2.solve (Bourhis et al., 2015)'
_diffrn_ambient_temperature 333(2)
_diffrn_detector 'CCD plate'
_diffrn_detector_area_resol_mean 10.0000
_diffrn_detector_type HyPix
_diffrn_measured_fraction_theta_full 0.9781
_diffrn_measured_fraction_theta_max 0.9781
_diffrn_measurement_details
;
List of Runs (angles in degrees, time in seconds):

  # Type    Start    End  Width  t~exp~   \w     \q     \k     \f   Frames
#--------------------------------------------------------------------------
  1  \w    -49.00 -24.00   0.50    0.06    --    0.00 131.00 136.00   50
  2  \w     10.00  82.00   0.50    0.06    --    0.00  19.00  60.00  144
  3  \w     89.00 115.00   0.50    0.25    --   55.36 131.00 136.00   52
  4  \w     80.00 127.00   0.50    0.25    --  110.71 131.00 136.00   94
  5  \w    120.00 146.00   0.50    0.25    --  110.71 178.00  90.00   52
  6  \w     93.00 119.00   0.50    0.25    --   55.36 125.00  30.00   52
  7  \w     72.00 130.00   0.50    0.25    --   55.36 137.00 -47.00  116
  8  \w    111.00 136.00   0.50    0.25    --   55.36 125.00-120.00   50
  9  \w    152.00 178.00   0.50    0.25    --  110.71  63.00-120.00   52
 10  \w     90.00 120.00   0.50    0.25    --  110.71 111.00 -60.00   60
 11  \w     77.00 130.00   0.50    0.25    --  110.71  63.00-120.00  106
 12  \w     87.00 136.00   0.50    0.25    --  110.71 111.00-180.00   98
 13  \w     72.00 107.00   0.50    0.25    --  110.71 137.00 -47.00   70
 14  \w     56.00 126.00   0.50    0.25    --  110.71 178.00  30.00  140
 15  \w     48.00  89.00   0.50    0.25    --  110.71 178.00  90.00   82
 16  \w     48.00 135.00   0.50    0.25    --  110.71 178.00  60.00  174
 17  \w     27.00  59.00   0.50    0.06    --    0.00  19.00-180.00   64
 18  \w     -3.00  25.00   0.50    0.25    --  -55.36  15.00-180.00   56
 19  \w    -23.00  22.00   0.50    0.06    --    0.00  19.00-180.00   90
 20  \w    -18.00  25.00   0.50    0.25    --  -55.36  15.00 -90.00   86
 21  \w    -17.00  27.00   0.50    0.25    --  -55.36  15.00 -60.00   88
 22  \w    -13.00  24.00   0.50    0.25    --  -55.36  15.00   0.00   74
 23  \w    -29.00   1.00   0.50    0.25    --  -55.36  30.00   0.00   60
 24  \w    -29.00  13.00   0.50    0.25    --  -55.36  30.00  60.00   84
 25  \w    -13.00  12.00   0.50    0.25    --  -55.36  15.00  90.00   50
 26  \w    -16.00  24.00   0.50    0.25    --  -55.36  15.00 150.00   80
 27  \w     -9.00  33.00   0.50    0.06    --    0.00 -99.00  60.00   84
 28  \w     24.00  49.00   0.50    0.06    --    0.00-131.00  65.00   50
 29  \w     49.00 110.00   0.50    0.25    --   55.36-131.00  65.00  122
 30  \w     57.00 117.00   0.50    0.25    --  110.71-131.00  65.00  120
 31  \w     68.00 104.00   0.50    0.25    --  110.71 -91.00  60.00   72
 32  \w     54.00 178.00   0.50    0.25    --  110.71   0.00 -30.00  248
 33  \w     74.00 111.00   0.50    0.25    --  110.71-137.00-110.00   74
 34  \w     78.00 107.00   0.50    0.25    --  110.71-111.00-180.00   58
 35  \w     66.00 106.00   0.50    0.25    --   55.36-137.00-110.00   80
 36  \w     36.00 107.00   0.50    0.25    --  110.71-111.00 -90.00  142
 37  \w     31.00  74.00   0.50    0.25    --  110.71 -63.00  60.00   86
 38  \w     31.00  56.00   0.50    0.25    --  110.71 -50.00  60.00   50
 39  \w     27.00  76.00   0.50    0.25    --  110.71 -63.00 120.00   98
 40  \w     27.00  98.00   0.50    0.25    --  110.71 -77.00  60.00  142
 41  \w     31.00  58.00   0.50    0.25    --  110.71 -63.00 -90.00   54
 42  \w     28.00  75.00   0.50    0.25    --  110.71 -63.00 -30.00   94
 43  \w     27.00  52.00   0.50    0.25    --  110.71 -50.00-120.00   50
 44  \w     29.00  74.00   0.50    0.25    --  110.71 -63.00-180.00   90
 45  \w     27.00  52.00   0.50    0.25    --  110.71-111.00-180.00   50
 46  \w     14.00  46.00   0.50    0.25    --  110.71   0.00 -30.00   64
 47  \w     21.00  64.00   0.50    0.25    --  110.71 -91.00  60.00   86
 48  \w     28.00  71.00   0.50    0.25    --  110.71 -63.00 150.00   86
 49  \w     28.00  53.00   0.50    0.06    --    0.00-137.00-110.00   50
 50  \w    -22.00  16.00   0.50    0.25    --  -55.36  15.00-150.00   76
 51  \w    -47.00 -19.00   0.50    0.25    -- -102.00  50.00-180.00   56
 52  \w    -52.00 -19.00   0.50    0.25    -- -102.00  50.00 -90.00   66
 53  \w    -53.00 -27.00   0.50    0.25    -- -102.00  50.00 -60.00   52
 54  \w    -44.00 -19.00   0.50    0.25    -- -102.00  50.00   0.00   50
 55  \w    -53.00 -21.00   0.50    0.25    -- -102.00 131.00 136.00   64
 56  \w    -65.00 -40.00   0.50    0.25    -- -102.00 178.00 150.00   50
 57  \w    -73.00 -48.00   0.50    0.06    --    0.00 137.00 -47.00   50
 58  \w   -119.00 -52.00   0.50    0.25    -- -102.00 137.00 -47.00  134
 59  \w   -147.00-100.00   0.50    0.25    -- -102.00 178.00 150.00   94
 60  \w    -87.00 -62.00   0.50    0.25    -- -102.00 -63.00 -60.00   50
 61  \w   -133.00 -75.00   0.50    0.25    --  -55.36-137.00-110.00  116
 62  \w   -142.00 -74.00   0.50    0.25    --  -55.36-125.00 -30.00  136
 63  \w   -140.00 -72.00   0.50    0.25    --  -55.36-131.00  65.00  136
 64  \w   -108.00 -83.00   0.50    0.25    --  -55.36-125.00 150.00   50
 65  \w   -140.00-115.00   0.50    0.25    --  -55.36-125.00 150.00   50
 66  \w   -171.00-104.00   0.50    0.25    -- -102.00 -63.00 -60.00  134
 67  \w   -145.00-120.00   0.50    0.25    -- -102.00-137.00-110.00   50
;
_diffrn_measurement_device 'four-circle diffractometer'
_diffrn_measurement_device_type 'XtaLAB Synergy R, DW system, HyPix'
_diffrn_measurement_method '\w scans'
_diffrn_orient_matrix_type 'CrysAlisPro convention (1999,Acta A55,543-557)'
_diffrn_orient_matrix_UB_11 -0.0618906000
_diffrn_orient_matrix_UB_12 -0.1088797000
_diffrn_orient_matrix_UB_13 0.0150200000
_diffrn_orient_matrix_UB_21 0.0117642000
_diffrn_orient_matrix_UB_22 -0.0098295000
_diffrn_orient_matrix_UB_23 -0.0793196000
_diffrn_orient_matrix_UB_31 0.1251734000
_diffrn_orient_matrix_UB_32 -0.0826984000
_diffrn_orient_matrix_UB_33 0.0019891000
_diffrn_radiation_monochromator mirror
_diffrn_radiation_probe x-ray
_diffrn_radiation_type 'Cu K\a'
_diffrn_radiation_wavelength 1.54184
_diffrn_reflns_av_R_equivalents 0.0256
_diffrn_reflns_av_unetI/netI 0.0298
_diffrn_reflns_limit_h_max 13
_diffrn_reflns_limit_h_min -13
_diffrn_reflns_limit_k_max 14
_diffrn_reflns_limit_k_min -14
_diffrn_reflns_limit_l_max 23
_diffrn_reflns_limit_l_min -23
_diffrn_reflns_number 25365
_diffrn_reflns_theta_full 71.2819
_diffrn_reflns_theta_max 71.28
_diffrn_reflns_theta_min 2.32
_diffrn_source 'Rotating-anode X-ray tube'
_diffrn_source_type 'Rigaku (Cu) X-ray Source'
_exptl_absorpt_coefficient_mu 3.462
_exptl_absorpt_correction_T_max 1.00000
_exptl_absorpt_correction_T_min 0.68071
_exptl_absorpt_correction_type multi-scan
_exptl_absorpt_process_details
;
CrysAlisPro 1.171.40.54a (Rigaku Oxford Diffraction, 2019)
Empirical absorption correction using spherical harmonics,
 implemented in SCALE3 ABSPACK scaling algorithm.
;
_exptl_crystal_colour yellow
_exptl_crystal_density_diffrn 1.3600
_exptl_crystal_description block
_exptl_crystal_F_000 1054.0329
_exptl_crystal_recrystallization_method 'Re-crystallisation from solvent: acetone, CH2Cl2, diethylether'
_exptl_crystal_size_max 0.42
_exptl_crystal_size_mid 0.24
_exptl_crystal_size_min 0.06
_refine_diff_density_max 0.5156
_refine_diff_density_min -0.3837
_refine_diff_density_rms 0.0571
_refine_ls_d_res_high 0.8140
_refine_ls_d_res_low 19.0773
_refine_ls_goodness_of_fit_ref 1.0375
_refine_ls_hydrogen_treatment constr
_refine_ls_matrix_type full
_refine_ls_number_constraints 103
_refine_ls_number_parameters 596
_refine_ls_number_reflns 9289
_refine_ls_number_restraints 0
_refine_ls_restrained_S_all 1.0375
_refine_ls_R_factor_all 0.0761
_refine_ls_R_factor_gt 0.0658
_refine_ls_shift/su_max 0.0005
_refine_ls_shift/su_mean 0.0001
_refine_ls_structure_factor_coef Fsqd
_refine_ls_weighting_details 'w=1/[\s^2^(Fo^2^)+(0.1217P)^2^+0.7534P] where P=(Fo^2^+2Fc^2^)/3'
_refine_ls_weighting_scheme calc
_refine_ls_wR_factor_gt 0.1955
_refine_ls_wR_factor_ref 0.2053
_reflns_Friedel_coverage 0.0
_reflns_limit_h_max 13
_reflns_limit_h_min -13
_reflns_limit_k_max 14
_reflns_limit_k_min -13
_reflns_limit_l_max 23
_reflns_limit_l_min 0
_reflns_number_gt 7518
_reflns_number_total 9289
_reflns_threshold_expression I>=2u(I)
_cod_data_source_file d0sc06876d3.cif
_cod_data_source_block 1PF6-A_333K
_cod_depositor_comments 'Adding full bibliography for 1560152--1560177.cif.'
_cod_database_code 1560165
_chemical_oxdiff_formula FeC47H62NOPF6
_diffrn_oxdiff_digest_frames
;
013fd1001ca0e8396d6457f30a3f7d180f000501c3e
;
_reflns_odcompleteness_completeness 99.97
_reflns_odcompleteness_iscentric 1
_reflns_odcompleteness_theta 66.97
_olex2_refinement_description
;
1. Fixed Uiso
 At 1.2 times of:
  All C(H) groups, All C(H,H) groups, All N(H,H) groups
 At 1.5 times of:
  All C(H,H,H) groups
2.a Secondary CH2 refined with riding coordinates:
 N1(H1a,H1b), C7(H7a,H7b), C37(H37a,H37b), C8(H8a,H8b), C36(H36a,H36b),
 C23(H23a,H23b), C44(H44a,H44b), C21(H21a,H21b), C45(H45a,H45b), C20(H20a,H20b),
  C22(H22a,H22b), C47(H47a,H47b), C35(H35a,H35b), C46(H46a,H46b), C34(H34a,
 H34b), C30(H30a,H30b), C33(H33a,H33b), C31(H31a,H31b), C32(H32a,H32b)
2.b Aromatic/amide H refined with riding coordinates:
 C42(H42), C6(H6), C39(H39), C10(H10), C5(H5), C3(H3), C2(H2), C11(H11),
 C41(H41), C13(H13), C28(H28), C14(H14), C18(H18), C17(H17), C12(H12), C40(H40),
  C16(H16), C27(H27), C25(H25), C26(H26), C15(H15)
2.c Idealised Me refined as rotating group:
 C19(H19a,H19b,H19c)
;
_olex2_submission_special_instructions 'No special instructions were received'
_oxdiff_exptl_absorpt_empirical_details
;
Empirical correction (ABSPACK) includes:
- Absorption correction using spherical harmonics
- Frame scaling
;
_oxdiff_exptl_absorpt_empirical_full_max 1.483
_oxdiff_exptl_absorpt_empirical_full_min 0.668

loop_
_space_group_symop_id
_space_group_symop_operation_xyz
1 x,y,z
2 -x,-y,-z

loop_
_atom_site_label
_atom_site_type_symbol
_atom_site_fract_x
_atom_site_fract_y
_atom_site_fract_z
_atom_site_U_iso_or_equiv
_atom_site_adp_type
_atom_site_occupancy
_atom_site_refinement_flags_posn
Fe1 Fe 0.83122(4) 0.19329(5) 0.07688(3) 0.07004(19) Uani 1.000000 .
P1 P 0.08608(9) 0.79285(9) 0.21766(6) 0.0830(3) Uani 1.000000 .
O8 O 0.5194(2) 0.1354(2) 0.44078(11) 0.0686(5) Uani 1.000000 .
O3 O 0.4814(2) 0.5253(2) 0.16714(12) 0.0763(6) Uani 1.000000 .
O9 O 0.6039(2) 0.00286(19) 0.33768(12) 0.0719(6) Uani 1.000000 .
O10 O 0.4914(2) -0.0312(2) 0.21955(12) 0.0765(6) Uani 1.000000 .
O7 O 0.2862(2) 0.3072(2) 0.55390(13) 0.0808(7) Uani 1.000000 .
O2 O 0.3534(2) 0.3852(2) 0.10427(13) 0.0736(6) Uani 1.000000 .
N1 N 0.4823(2) 0.2285(2) 0.21914(12) 0.0558(5) Uani 1.000000 .
H1a H 0.4747(2) 0.1525(2) 0.21892(12) 0.0670(6) Uiso 1.000000 R
H1b H 0.4432(2) 0.2719(2) 0.18503(12) 0.0670(6) Uiso 1.000000 R
O1 O 0.3489(3) 0.1348(2) 0.13113(14) 0.0875(7) Uani 1.000000 .
O4 O 0.5502(3) 0.5132(3) 0.28800(16) 0.1149(11) Uani 1.000000 .
C1 C 0.2877(3) 0.2711(3) 0.29883(15) 0.0641(7) Uani 1.000000 .
C38 C 0.6391(3) 0.0823(3) 0.43685(17) 0.0643(7) Uani 1.000000 .
C43 C 0.6856(3) 0.0119(3) 0.38087(17) 0.0659(7) Uani 1.000000 .
C7 C 0.4215(3) 0.2718(3) 0.28828(16) 0.0705(8) Uani 1.000000 .
H7a H 0.4585(3) 0.2213(3) 0.32578(16) 0.0846(10) Uiso 1.000000 R
H7b H 0.4334(3) 0.3521(3) 0.29024(16) 0.0846(10) Uiso 1.000000 R
F1 F 0.0772(3) 0.7047(4) 0.1640(2) 0.1657(16) Uani 1.000000 .
O6 O 0.1848(4) 0.5216(3) 0.4743(3) 0.1354(14) Uani 1.000000 .
F3 F -0.0435(3) 0.8615(3) 0.2055(2) 0.1551(14) Uani 1.000000 .
C9 C 0.6657(3) 0.1880(3) 0.13356(17) 0.0624(7) Uani 1.000000 .
C37 C 0.4673(3) 0.1995(3) 0.49988(16) 0.0653(7) Uani 1.000000 .
H37a H 0.4748(3) 0.1474(3) 0.54278(16) 0.0783(9) Uiso 1.000000 R
H37b H 0.5088(3) 0.2644(3) 0.50100(16) 0.0783(9) Uiso 1.000000 R
C8 C 0.6140(3) 0.2346(3) 0.20246(15) 0.0604(7) Uani 1.000000 .
H8a H 0.6235(3) 0.3164(3) 0.20107(15) 0.0725(8) Uiso 1.000000 R
H8b H 0.6575(3) 0.1880(3) 0.23878(15) 0.0725(8) Uiso 1.000000 R
C29 C 0.6231(3) 0.5573(3) 0.2344(2) 0.0782(9) Uani 1.000000 .
F5 F 0.2156(3) 0.7212(4) 0.2291(2) 0.1592(15) Uani 1.000000 .
C4 C 0.0380(3) 0.2693(4) 0.31278(19) 0.0792(9) Uani 1.000000 .
F6 F 0.0966(4) 0.8776(4) 0.2700(3) 0.1835(19) Uani 1.000000 .
C36 C 0.3364(3) 0.2468(3) 0.49354(17) 0.0692(8) Uani 1.000000 .
H36a H 0.2950(3) 0.1822(3) 0.49133(17) 0.0830(9) Uiso 1.000000 R
H36b H 0.3286(3) 0.3009(3) 0.45146(17) 0.0830(9) Uiso 1.000000 R
C42 C 0.8060(3) -0.0438(3) 0.3724(2) 0.0820(10) Uani 1.000000 .
H42 H 0.8375(3) -0.0883(3) 0.3344(2) 0.0984(12) Uiso 1.000000 R
C23 C 0.4198(4) 0.5654(3) 0.1079(2) 0.0870(11) Uani 1.000000 .
H23a H 0.3934(4) 0.6512(3) 0.1055(2) 0.1044(13) Uiso 1.000000 R
H23b H 0.4747(4) 0.5457(3) 0.0654(2) 0.1044(13) Uiso 1.000000 R
C24 C 0.5848(3) 0.5677(3) 0.1692(2) 0.0771(9) Uani 1.000000 .
C6 C 0.2034(3) 0.3749(3) 0.2914(2) 0.0785(9) Uani 1.000000 .
H6 H 0.2294(3) 0.4472(3) 0.2814(2) 0.0942(11) Uiso 1.000000 R
C39 C 0.7138(3) 0.0916(4) 0.4840(2) 0.0819(10) Uani 1.000000 .
H39 H 0.6836(3) 0.1372(4) 0.5216(2) 0.0983(12) Uiso 1.000000 R
O5 O 0.3779(5) 0.6489(4) 0.4025(3) 0.1502(16) Uani 1.000000 .
C10 C 0.6526(3) 0.2499(4) 0.06645(18) 0.0768(9) Uani 1.000000 .
H10 H 0.6130(3) 0.3284(4) 0.05817(18) 0.0922(11) Uiso 1.000000 R
C44 C 0.6307(4) -0.1028(3) 0.30167(18) 0.0767(9) Uani 1.000000 .
H44a H 0.6944(4) -0.0966(3) 0.26227(18) 0.0920(11) Uiso 1.000000 R
H44b H 0.6588(4) -0.1714(3) 0.33310(18) 0.0920(11) Uiso 1.000000 R
C5 C 0.0799(3) 0.3735(4) 0.2986(2) 0.0837(10) Uani 1.000000 .
H5 H 0.0247(3) 0.4449(4) 0.2937(2) 0.1005(12) Uiso 1.000000 R
C21 C 0.2585(3) 0.3304(4) 0.0927(2) 0.0895(11) Uani 1.000000 .
H21a H 0.1999(3) 0.3276(4) 0.1349(2) 0.1075(14) Uiso 1.000000 R
H21b H 0.2168(3) 0.3766(4) 0.0555(2) 0.1075(14) Uiso 1.000000 R
C45 C 0.5185(4) -0.1170(3) 0.2765(2) 0.0835(10) Uani 1.000000 .
H45a H 0.4510(4) -0.1077(3) 0.3144(2) 0.1002(12) Uiso 1.000000 R
H45b H 0.5296(4) -0.1963(3) 0.2617(2) 0.1002(12) Uiso 1.000000 R
C20 C 0.3105(4) 0.2078(4) 0.0729(2) 0.0866(11) Uani 1.000000 .
H20a H 0.3789(4) 0.2094(4) 0.0358(2) 0.1040(13) Uiso 1.000000 R
H20b H 0.2496(4) 0.1762(4) 0.0555(2) 0.1040(13) Uiso 1.000000 R
F2 F 0.1502(4) 0.8671(5) 0.1564(2) 0.1917(19) Uani 1.000000 .
C3 C 0.1217(4) 0.1664(4) 0.3215(3) 0.0992(13) Uani 1.000000 .
H3 H 0.0952(4) 0.0946(4) 0.3322(3) 0.1190(16) Uiso 1.000000 R
F4 F 0.0243(5) 0.7171(5) 0.2771(3) 0.203(2) Uani 1.000000 .
C2 C 0.2452(4) 0.1663(3) 0.3149(3) 0.0924(12) Uani 1.000000 .
H2 H 0.2997(4) 0.0949(3) 0.3213(3) 0.1109(14) Uiso 1.000000 R
C22 C 0.3127(4) 0.5079(3) 0.1137(2) 0.0850(11) Uani 1.000000 .
H22a H 0.2623(4) 0.5456(3) 0.0783(2) 0.1019(13) Uiso 1.000000 R
H22b H 0.2643(4) 0.5171(3) 0.1594(2) 0.1019(13) Uiso 1.000000 R
C11 C 0.7093(4) 0.1729(6) 0.0144(2) 0.1004(14) Uani 1.000000 .
H11 H 0.7149(4) 0.1923(6) -0.0338(2) 0.1205(17) Uiso 1.000000 R
C41 C 0.8803(4) -0.0340(4) 0.4200(3) 0.0980(13) Uani 1.000000 .
H41 H 0.9613(4) -0.0727(4) 0.4144(3) 0.1176(15) Uiso 1.000000 R
C13 C 0.7297(4) 0.0710(4) 0.1221(3) 0.0921(12) Uani 1.000000 .
H13 H 0.7516(4) 0.0095(4) 0.1561(3) 0.1105(14) Uiso 1.000000 R
C47 C 0.3975(5) 0.0157(4) 0.1161(3) 0.1093(16) Uani 1.000000 .
H47a H 0.3463(5) -0.0106(4) 0.0882(3) 0.1311(19) Uiso 1.000000 R
H47b H 0.4784(5) 0.0103(4) 0.0896(3) 0.1311(19) Uiso 1.000000 R
C35 C 0.1603(4) 0.3602(4) 0.5569(2) 0.0953(12) Uani 1.000000 .
H35a H 0.1261(4) 0.3286(4) 0.5223(2) 0.1144(15) Uiso 1.000000 R
H35b H 0.1178(4) 0.3392(4) 0.6028(2) 0.1144(15) Uiso 1.000000 R
C28 C 0.7303(4) 0.5931(4) 0.2394(3) 0.1086(16) Uani 1.000000 .
H28 H 0.7588(4) 0.5843(4) 0.2823(3) 0.1304(19) Uiso 1.000000 R
C14 C 0.9208(5) 0.2971(6) 0.1177(3) 0.1104(15) Uani 1.000000 .
H14 H 0.8860(5) 0.3505(6) 0.1510(3) 0.1325(19) Uiso 1.000000 R
C18 C 0.9745(4) 0.1815(6) 0.1305(3) 0.1094(15) Uani 1.000000 .
H18 H 0.9833(4) 0.1430(6) 0.1749(3) 0.1313(18) Uiso 1.000000 R
C17 C 1.0135(4) 0.1299(6) 0.0698(3) 0.1175(18) Uani 1.000000 .
H17 H 1.0516(4) 0.0508(6) 0.0663(3) 0.141(2) Uiso 1.000000 R
C12 C 0.7541(4) 0.0662(5) 0.0469(3) 0.1077(16) Uani 1.000000 .
H12 H 0.7947(4) -0.0004(5) 0.0243(3) 0.1292(19) Uiso 1.000000 R
C40 C 0.8350(4) 0.0327(5) 0.4753(3) 0.1026(14) Uani 1.000000 .
H40 H 0.8853(4) 0.0388(5) 0.5074(3) 0.1231(16) Uiso 1.000000 R
C46 C 0.4031(6) -0.0614(4) 0.1841(3) 0.1162(18) Uani 1.000000 .
H46a H 0.4255(6) -0.1446(4) 0.1751(3) 0.139(2) Uiso 1.000000 R
H46b H 0.3241(6) -0.0489(4) 0.2129(3) 0.139(2) Uiso 1.000000 R
C19 C -0.0966(4) 0.2674(5) 0.3196(3) 0.1093(15) Uani 1.000000 .
H19a H -0.1311(9) 0.265(4) 0.3682(3) 0.164(2) Uiso 1.000000 GR
H19b H -0.1369(7) 0.3377(18) 0.2947(18) 0.164(2) Uiso 1.000000 GR
H19c H -0.1070(4) 0.198(2) 0.300(2) 0.164(2) Uiso 1.000000 GR
C34 C 0.1414(5) 0.4902(5) 0.5436(3) 0.1163(17) Uani 1.000000 .
H34a H 0.1837(5) 0.5216(5) 0.5744(3) 0.140(2) Uiso 1.000000 R
H34b H 0.0554(5) 0.5241(5) 0.5533(3) 0.140(2) Uiso 1.000000 R
C16 C 0.9890(5) 0.2104(7) 0.0149(3) 0.1218(19) Uani 1.000000 .
H16 H 1.0079(5) 0.1967(7) -0.0322(3) 0.146(2) Uiso 1.000000 R
C30 C 0.5627(7) 0.5208(6) 0.3585(3) 0.135(2) Uani 1.000000 .
H30a H 0.6167(7) 0.4498(6) 0.3751(3) 0.162(3) Uiso 1.000000 R
H30b H 0.5988(7) 0.5888(6) 0.3611(3) 0.162(3) Uiso 1.000000 R
C27 C 0.7940(6) 0.6418(6) 0.1805(5) 0.149(3) Uani 1.000000 .
H27 H 0.8658(6) 0.6658(6) 0.1840(5) 0.179(3) Uiso 1.000000 R
C33 C 0.1838(6) 0.6438(6) 0.4571(7) 0.212(5) Uani 1.000000 .
H33a H 0.1014(6) 0.6850(6) 0.4523(7) 0.254(6) Uiso 1.000000 R
H33b H 0.2095(6) 0.6756(6) 0.4949(7) 0.254(6) Uiso 1.000000 R
C25 C 0.6506(6) 0.6176(6) 0.1123(3) 0.132(2) Uani 1.000000 .
H25 H 0.6246(6) 0.6262(6) 0.0686(3) 0.159(2) Uiso 1.000000 R
C31 C 0.4423(9) 0.5330(6) 0.4045(3) 0.162(3) Uani 1.000000 .
H31a H 0.4554(9) 0.5054(6) 0.4524(3) 0.195(4) Uiso 1.000000 R
H31b H 0.3944(9) 0.4827(6) 0.3898(3) 0.195(4) Uiso 1.000000 R
C26 C 0.7549(8) 0.6551(8) 0.1189(5) 0.180(3) Uani 1.000000 .
H26 H 0.7982(8) 0.6900(8) 0.0799(5) 0.216(4) Uiso 1.000000 R
C32 C 0.2613(11) 0.6656(8) 0.3940(5) 0.221(6) Uani 1.000000 .
H32a H 0.2354(11) 0.7468(8) 0.3747(5) 0.265(7) Uiso 1.000000 R
H32b H 0.2532(11) 0.6132(8) 0.3604(5) 0.265(7) Uiso 1.000000 R
C15 C 0.9282(6) 0.3213(6) 0.0423(5) 0.145(3) Uani 1.000000 .
H15 H 0.8998(6) 0.3928(6) 0.0171(5) 0.174(3) Uiso 1.000000 R

loop_
_atom_site_aniso_label
_atom_site_aniso_U_11
_atom_site_aniso_U_22
_atom_site_aniso_U_33
_atom_site_aniso_U_12
_atom_site_aniso_U_13
_atom_site_aniso_U_23
Fe1 0.0506(3) 0.0895(4) 0.0673(3) -0.0094(2) -0.0007(2) -0.0147(3)
P1 0.0701(5) 0.0888(6) 0.0872(6) -0.0095(5) -0.0006(4) -0.0212(5)
O8 0.0633(12) 0.0819(14) 0.0598(12) -0.0046(10) -0.0082(9) -0.0206(10)
O3 0.0801(15) 0.0867(15) 0.0665(13) -0.0236(12) -0.0197(11) 0.0006(11)
O9 0.0832(15) 0.0640(12) 0.0664(13) -0.0032(10) -0.0116(11) -0.0160(10)
O10 0.1006(17) 0.0661(13) 0.0745(14) -0.0300(12) -0.0265(12) -0.0092(10)
O7 0.0683(14) 0.0952(16) 0.0728(14) 0.0051(12) -0.0087(11) -0.0219(12)
O2 0.0565(12) 0.0825(14) 0.0852(15) -0.0058(10) -0.0230(11) -0.0175(11)
N1 0.0547(12) 0.0645(13) 0.0506(12) -0.0119(10) -0.0062(9) -0.0153(10)
O1 0.1027(19) 0.0993(18) 0.0765(15) -0.0369(15) -0.0328(14) -0.0129(13)
O4 0.132(3) 0.164(3) 0.0754(17) -0.076(2) -0.0287(17) -0.0109(18)
C1 0.0695(18) 0.0723(18) 0.0480(14) -0.0118(14) 0.0021(12) -0.0128(13)
C38 0.0592(16) 0.0691(17) 0.0657(17) -0.0151(14) -0.0070(13) -0.0082(14)
C43 0.0665(18) 0.0650(17) 0.0649(18) -0.0145(14) -0.0028(14) -0.0069(14)
C7 0.0721(19) 0.092(2) 0.0506(15) -0.0187(17) -0.0039(13) -0.0206(15)
F1 0.111(2) 0.205(4) 0.196(4) -0.006(2) -0.023(2) -0.118(3)
O6 0.117(3) 0.097(2) 0.186(4) -0.013(2) -0.023(3) -0.000(2)
F3 0.093(2) 0.159(3) 0.204(4) 0.0181(19) -0.034(2) -0.034(3)
C9 0.0499(14) 0.0700(17) 0.0680(18) -0.0110(13) -0.0024(12) -0.0178(14)
C37 0.0651(17) 0.0760(19) 0.0547(16) -0.0123(14) -0.0034(13) -0.0152(14)
C8 0.0545(15) 0.0725(18) 0.0576(16) -0.0176(13) -0.0069(12) -0.0109(13)
C29 0.071(2) 0.0678(19) 0.100(3) -0.0152(16) -0.0147(19) -0.0188(18)
F5 0.110(2) 0.188(3) 0.174(3) 0.029(2) -0.045(2) -0.067(3)
C4 0.071(2) 0.093(2) 0.068(2) -0.0111(18) 0.0073(16) -0.0189(17)
F6 0.149(3) 0.200(4) 0.225(4) -0.028(3) -0.010(3) -0.142(4)
C36 0.0672(18) 0.080(2) 0.0593(17) -0.0099(15) -0.0078(14) -0.0110(14)
C42 0.070(2) 0.080(2) 0.090(2) -0.0081(17) 0.0047(18) -0.0183(18)
C23 0.111(3) 0.075(2) 0.076(2) -0.007(2) -0.031(2) -0.0033(17)
C24 0.076(2) 0.0715(19) 0.086(2) -0.0207(16) -0.0080(18) -0.0084(17)
C6 0.083(2) 0.0679(19) 0.079(2) -0.0114(17) 0.0074(17) -0.0159(16)
C39 0.068(2) 0.096(3) 0.087(2) -0.0159(18) -0.0118(17) -0.0272(19)
O5 0.183(5) 0.130(3) 0.152(4) -0.055(3) -0.011(3) -0.048(3)
C10 0.0573(17) 0.105(3) 0.0650(19) -0.0055(17) -0.0076(14) -0.0146(17)
C44 0.104(3) 0.0595(17) 0.0623(18) -0.0035(17) -0.0118(17) -0.0089(14)
C5 0.072(2) 0.080(2) 0.086(2) 0.0031(17) 0.0055(18) -0.0103(18)
C21 0.063(2) 0.120(3) 0.094(3) -0.014(2) -0.0317(19) -0.022(2)
C45 0.115(3) 0.0605(18) 0.079(2) -0.0235(19) -0.016(2) -0.0077(16)
C20 0.087(2) 0.107(3) 0.082(2) -0.031(2) -0.035(2) -0.020(2)
F2 0.166(4) 0.267(5) 0.147(3) -0.101(4) -0.004(3) 0.044(3)
C3 0.078(2) 0.080(2) 0.131(4) -0.022(2) 0.018(2) -0.008(2)
F4 0.217(5) 0.221(5) 0.173(4) -0.106(4) -0.013(3) 0.066(3)
C2 0.074(2) 0.070(2) 0.120(3) -0.0085(17) 0.009(2) 0.003(2)
C22 0.083(2) 0.083(2) 0.087(2) 0.0101(19) -0.034(2) -0.0188(19)
C11 0.079(2) 0.154(4) 0.074(2) -0.022(3) -0.0064(19) -0.042(3)
C41 0.058(2) 0.106(3) 0.129(4) -0.0076(19) -0.008(2) -0.026(3)
C13 0.078(2) 0.071(2) 0.118(3) -0.0094(18) 0.013(2) -0.018(2)
C47 0.152(5) 0.096(3) 0.105(3) -0.038(3) -0.060(3) -0.028(2)
C35 0.065(2) 0.117(3) 0.093(3) 0.001(2) 0.0006(19) -0.018(2)
C28 0.084(3) 0.091(3) 0.165(5) -0.023(2) -0.033(3) -0.035(3)
C14 0.085(3) 0.150(5) 0.113(4) -0.052(3) -0.012(3) -0.028(3)
C18 0.071(2) 0.163(5) 0.096(3) -0.016(3) -0.022(2) -0.018(3)
C17 0.056(2) 0.178(5) 0.110(4) -0.005(3) -0.004(2) -0.023(4)
C12 0.085(3) 0.119(4) 0.123(4) -0.022(3) 0.021(3) -0.069(3)
C40 0.067(2) 0.128(4) 0.121(4) -0.015(2) -0.026(2) -0.033(3)
C46 0.163(5) 0.092(3) 0.128(4) -0.065(3) -0.070(4) -0.004(3)
C19 0.072(2) 0.147(4) 0.106(3) -0.020(3) 0.008(2) -0.030(3)
C34 0.092(3) 0.117(4) 0.131(4) 0.022(3) -0.029(3) -0.032(3)
C16 0.081(3) 0.201(6) 0.087(3) -0.058(4) 0.016(2) -0.012(4)
C30 0.177(6) 0.147(5) 0.100(4) -0.042(4) -0.064(4) -0.009(3)
C27 0.101(4) 0.145(5) 0.219(8) -0.069(4) -0.001(5) -0.039(5)
C33 0.103(4) 0.092(4) 0.432(16) -0.020(3) -0.072(7) 0.058(6)
C25 0.148(5) 0.157(5) 0.107(4) -0.087(4) -0.004(3) 0.007(3)
C31 0.278(10) 0.112(4) 0.097(4) -0.057(5) -0.012(5) 0.002(3)
C26 0.170(7) 0.222(9) 0.172(7) -0.133(7) 0.018(6) -0.004(6)
C32 0.320(13) 0.191(8) 0.227(10) -0.162(9) -0.184(10) 0.075(7)
C15 0.104(4) 0.142(5) 0.200(7) -0.070(4) -0.051(4) 0.062(5)

loop_
_atom_type_symbol
_atom_type_scat_dispersion_real
_atom_type_scat_dispersion_imag
_atom_type_scat_Cromer_Mann_a1
_atom_type_scat_Cromer_Mann_a2
_atom_type_scat_Cromer_Mann_a3
_atom_type_scat_Cromer_Mann_a4
_atom_type_scat_Cromer_Mann_b1
_atom_type_scat_Cromer_Mann_b2
_atom_type_scat_Cromer_Mann_b3
_atom_type_scat_Cromer_Mann_b4
_atom_type_scat_Cromer_Mann_c
_atom_type_scat_source
_atom_type_scat_dispersion_source
C 0.01920 0.00962 2.31000 1.02000 1.58860 0.86500 20.84390 10.20750 0.56870 51.65120 0.215599998832 'International Tables Volume C Table 6.1.1.4 (pp. 500-502)' 'Henke, Gullikson and Davis, At. Data and Nucl. Data Tables, 1993, 54, 2'
F 0.07537 0.05506 3.53920 2.64120 1.51700 1.02430 10.28250 4.29440 0.26150 26.14760 0.277599990368 'International Tables Volume C Table 6.1.1.4 (pp. 500-502)' 'Henke, Gullikson and Davis, At. Data and Nucl. Data Tables, 1993, 54, 2'
H 0.00000 0.00000 0.49300 0.32291 0.14019 0.04081 10.51090 26.12570 3.14236 57.79970 0.0030380000826 'International Tables Volume C Table 6.1.1.4 (pp. 500-502)' 'Henke, Gullikson and Davis, At. Data and Nucl. Data Tables, 1993, 54, 2'
O 0.05239 0.03377 3.04850 2.28680 1.54630 0.86700 13.27710 5.70110 0.32390 32.90890 0.250800013542 'International Tables Volume C Table 6.1.1.4 (pp. 500-502)' 'Henke, Gullikson and Davis, At. Data and Nucl. Data Tables, 1993, 54, 2'
N 0.03256 0.01839 12.21260 3.13220 2.01250 1.16630 0.00570 9.89330 28.99750 0.58260 -11.5290002823 'International Tables Volume C Table 6.1.1.4 (pp. 500-502)' 'Henke, Gullikson and Davis, At. Data and Nucl. Data Tables, 1993, 54, 2'
P 0.30360 0.43703 6.43450 4.17910 1.78000 1.49080 1.90670 27.15700 0.52600 68.16450 1.11489999294 'International Tables Volume C Table 6.1.1.4 (pp. 500-502)' 'Henke, Gullikson and Davis, At. Data and Nucl. Data Tables, 1993, 54, 2'
Fe -1.15373 3.21308 11.76950 7.35730 3.52220 2.30450 4.76110 0.30720 15.35350 76.88050 1.03690004349 'International Tables Volume C Table 6.1.1.4 (pp. 500-502)' 'Henke, Gullikson and Davis, At. Data and Nucl. Data Tables, 1993, 54, 2'

loop_
_geom_angle_atom_site_label_1
_geom_angle_atom_site_label_2
_geom_angle_atom_site_label_3
_geom_angle
_geom_angle_site_symmetry_1
_geom_angle_site_symmetry_3
_geom_angle_publ_flag
C10 Fe1 C9 41.01(14) . . ?
C11 Fe1 C9 68.90(15) . . ?
C11 Fe1 C10 40.46(16) . . ?
C13 Fe1 C9 40.89(14) . . ?
C13 Fe1 C10 68.21(17) . . ?
C13 Fe1 C11 68.2(2) . . ?
C14 Fe1 C9 111.48(18) . . ?
C14 Fe1 C10 120.3(2) . . ?
C14 Fe1 C11 151.0(3) . . ?
C14 Fe1 C13 132.2(2) . . ?
C18 Fe1 C9 117.70(18) . . ?
C18 Fe1 C10 150.99(19) . . ?
C18 Fe1 C11 167.8(2) . . ?
C18 Fe1 C13 109.3(2) . . ?
C18 Fe1 C14 38.9(2) . . ?
C17 Fe1 C9 146.1(2) . . ?
C17 Fe1 C10 170.04(19) . . ?
C17 Fe1 C11 130.1(2) . . ?
C17 Fe1 C13 113.4(2) . . ?
C17 Fe1 C14 66.6(2) . . ?
C17 Fe1 C18 38.8(2) . . ?
C12 Fe1 C9 68.56(14) . . ?
C12 Fe1 C10 66.52(19) . . ?
C12 Fe1 C11 38.5(2) . . ?
C12 Fe1 C13 41.5(2) . . ?
C12 Fe1 C14 170.4(3) . . ?
C12 Fe1 C18 131.9(3) . . ?
C12 Fe1 C17 107.7(2) . . ?
C16 Fe1 C9 175.0(2) . . ?
C16 Fe1 C10 134.2(2) . . ?
C16 Fe1 C11 108.2(2) . . ?
C16 Fe1 C13 142.6(3) . . ?
C16 Fe1 C14 68.9(2) . . ?
C16 Fe1 C18 66.0(2) . . ?
C16 Fe1 C17 38.9(2) . . ?
C16 Fe1 C12 111.9(2) . . ?
C15 Fe1 C9 135.1(3) . . ?
C15 Fe1 C10 111.8(2) . . ?
C15 Fe1 C11 116.1(3) . . ?
C15 Fe1 C13 173.8(3) . . ?
C15 Fe1 C14 42.0(3) . . ?
C15 Fe1 C18 67.5(3) . . ?
C15 Fe1 C17 67.8(3) . . ?
C15 Fe1 C12 144.5(3) . . ?
C15 Fe1 C16 41.9(3) . . ?
F3 P1 F1 88.3(2) . . ?
F5 P1 F1 90.3(2) . . ?
F5 P1 F3 178.6(2) . . ?
F6 P1 F1 179.2(2) . . ?
F6 P1 F3 92.5(2) . . ?
F6 P1 F5 88.9(2) . . ?
F2 P1 F1 88.7(3) . . ?
F2 P1 F3 93.3(3) . . ?
F2 P1 F5 87.2(3) . . ?
F2 P1 F6 91.2(3) . . ?
F4 P1 F1 90.2(3) . . ?
F4 P1 F3 87.4(3) . . ?
F4 P1 F5 92.2(3) . . ?
F4 P1 F6 89.9(3) . . ?
F4 P1 F2 178.7(3) . . ?
C37 O8 C38 117.3(2) . . ?
C24 O3 C23 117.2(3) . . ?
C44 O9 C43 116.0(3) . . ?
C46 O10 C45 110.8(3) . . ?
C35 O7 C36 114.6(3) . . ?
C22 O2 C21 112.4(3) . . ?
C8 N1 C7 114.5(2) . . ?
C47 O1 C20 112.7(3) . . ?
C30 O4 C29 121.8(4) . . ?
C6 C1 C7 121.2(3) . . ?
C2 C1 C7 121.2(3) . . ?
C2 C1 C6 117.6(3) . . ?
C43 C38 O8 116.0(3) . . ?
C39 C38 O8 124.6(3) . . ?
C39 C38 C43 119.4(3) . . ?
C38 C43 O9 116.0(3) . . ?
C42 C43 O9 124.1(3) . . ?
C42 C43 C38 119.9(3) . . ?
C1 C7 N1 111.2(2) . . ?
C33 O6 C34 115.1(7) . . ?
C8 C9 Fe1 128.7(2) . . ?
C10 C9 Fe1 69.77(18) . . ?
C10 C9 C8 126.3(3) . . ?
C13 C9 Fe1 69.9(2) . . ?
C13 C9 C8 126.7(3) . . ?
C13 C9 C10 106.9(3) . . ?
C36 C37 O8 107.6(2) . . ?
C9 C8 N1 110.1(2) . . ?
C24 C29 O4 115.5(3) . . ?
C28 C29 O4 125.5(4) . . ?
C28 C29 C24 119.0(4) . . ?
C3 C4 C5 117.6(4) . . ?
C19 C4 C5 121.4(4) . . ?
C19 C4 C3 121.1(4) . . ?
C37 C36 O7 106.4(3) . . ?
C41 C42 C43 120.3(4) . . ?
C22 C23 O3 109.7(3) . . ?
C29 C24 O3 116.2(3) . . ?
C25 C24 O3 124.6(4) . . ?
C25 C24 C29 119.2(4) . . ?
C5 C6 C1 121.0(3) . . ?
C40 C39 C38 119.9(4) . . ?
C32 O5 C31 116.8(6) . . ?
C9 C10 Fe1 69.21(18) . . ?
C11 C10 Fe1 70.4(2) . . ?
C11 C10 C9 108.9(4) . . ?
C45 C44 O9 108.7(3) . . ?
C6 C5 C4 121.3(3) . . ?
C20 C21 O2 109.5(3) . . ?
C44 C45 O10 110.4(3) . . ?
C21 C20 O1 109.9(3) . . ?
C2 C3 C4 121.9(4) . . ?
C3 C2 C1 120.6(4) . . ?
C23 C22 O2 109.3(3) . . ?
C10 C11 Fe1 69.1(2) . . ?
C12 C11 Fe1 70.5(3) . . ?
C12 C11 C10 108.0(4) . . ?
C40 C41 C42 120.1(4) . . ?
C9 C13 Fe1 69.2(2) . . ?
C12 C13 Fe1 69.6(3) . . ?
C12 C13 C9 106.3(4) . . ?
C46 C47 O1 108.5(4) . . ?
C34 C35 O7 111.9(4) . . ?
C27 C28 C29 119.6(6) . . ?
C18 C14 Fe1 71.2(3) . . ?
C15 C14 Fe1 68.3(3) . . ?
C15 C14 C18 106.7(6) . . ?
C14 C18 Fe1 69.9(3) . . ?
C17 C18 Fe1 70.2(3) . . ?
C17 C18 C14 110.6(5) . . ?
C18 C17 Fe1 71.0(3) . . ?
C16 C17 Fe1 70.0(3) . . ?
C16 C17 C18 109.9(6) . . ?
C11 C12 Fe1 71.0(3) . . ?
C13 C12 Fe1 68.9(2) . . ?
C13 C12 C11 109.9(4) . . ?
C41 C40 C39 120.4(4) . . ?
C47 C46 O10 108.7(4) . . ?
C35 C34 O6 109.8(4) . . ?
C17 C16 Fe1 71.1(3) . . ?
C15 C16 Fe1 68.7(3) . . ?
C15 C16 C17 107.8(5) . . ?
C31 C30 O4 111.3(5) . . ?
C26 C27 C28 121.1(6) . . ?
C32 C33 O6 112.0(8) . . ?
C26 C25 C24 120.6(6) . . ?
C30 C31 O5 112.7(6) . . ?
C25 C26 C27 120.4(7) . . ?
C33 C32 O5 113.2(7) . . ?
C14 C15 Fe1 69.6(3) . . ?
C16 C15 Fe1 69.4(3) . . ?
C16 C15 C14 105.0(5) . . ?

loop_
_geom_bond_atom_site_label_1
_geom_bond_atom_site_label_2
_geom_bond_distance
_geom_bond_site_symmetry_2
_geom_bond_publ_flag
Fe1 C9 2.025(3) . ?
Fe1 C10 2.033(3) . ?
Fe1 C11 2.050(4) . ?
Fe1 C13 2.035(4) . ?
Fe1 C14 2.029(5) . ?
Fe1 C18 2.045(4) . ?
Fe1 C17 2.034(4) . ?
Fe1 C12 2.044(5) . ?
Fe1 C16 2.020(4) . ?
Fe1 C15 2.011(5) . ?
P1 F1 1.572(3) . ?
P1 F3 1.559(3) . ?
P1 F5 1.565(3) . ?
P1 F6 1.529(3) . ?
P1 F2 1.552(4) . ?
P1 F4 1.527(4) . ?
O8 C38 1.364(4) . ?
O8 C37 1.421(4) . ?
O3 C23 1.423(4) . ?
O3 C24 1.371(4) . ?
O9 C43 1.376(4) . ?
O9 C44 1.433(4) . ?
O10 C45 1.419(4) . ?
O10 C46 1.428(5) . ?
O7 C36 1.415(4) . ?
O7 C35 1.427(4) . ?
O2 C21 1.419(4) . ?
O2 C22 1.419(4) . ?
N1 C7 1.499(4) . ?
N1 C8 1.492(4) . ?
O1 C20 1.397(5) . ?
O1 C47 1.417(5) . ?
O4 C29 1.339(5) . ?
O4 C30 1.414(6) . ?
C1 C7 1.501(5) . ?
C1 C6 1.377(5) . ?
C1 C2 1.378(5) . ?
C38 C43 1.403(4) . ?
C38 C39 1.374(5) . ?
C43 C42 1.377(5) . ?
O6 C34 1.387(7) . ?
O6 C33 1.407(7) . ?
C9 C8 1.487(4) . ?
C9 C10 1.422(5) . ?
C9 C13 1.419(5) . ?
C37 C36 1.492(4) . ?
C29 C24 1.389(6) . ?
C29 C28 1.387(6) . ?
C4 C5 1.366(6) . ?
C4 C3 1.368(6) . ?
C4 C19 1.518(6) . ?
C42 C41 1.378(6) . ?
C23 C22 1.487(6) . ?
C24 C25 1.366(6) . ?
C6 C5 1.390(5) . ?
C39 C40 1.395(6) . ?
O5 C31 1.382(8) . ?
O5 C32 1.332(11) . ?
C10 C11 1.412(6) . ?
C44 C45 1.485(6) . ?
C21 C20 1.486(6) . ?
C3 C2 1.387(6) . ?
C11 C12 1.351(8) . ?
C41 C40 1.367(6) . ?
C13 C12 1.446(7) . ?
C47 C46 1.502(7) . ?
C35 C34 1.467(7) . ?
C28 C27 1.374(10) . ?
C14 C18 1.357(8) . ?
C14 C15 1.449(9) . ?
C18 C17 1.355(7) . ?
C17 C16 1.350(8) . ?
C16 C15 1.441(9) . ?
C30 C31 1.495(10) . ?
C27 C26 1.325(11) . ?
C33 C32 1.414(14) . ?
C25 C26 1.373(9) . ?
